data_4515022
loop_
_publ_author_name
'T\'oth, Bal\'azs L'
'B\'eke, Ferenc'
'Egyed, Orsolya'
'B\'enyei, Attila'
'Stirling, Andr\'as'
'Nov\'ak, Zolt\'an'

_publ_section_title
;
 Synthesis of Multifunctional Aryl(trifloxyalkenyl)iodonium Triflate
 Salts.
;
_journal_issue 5
_journal_name_full 'ACS omega'
_journal_page_first 9188
_journal_page_last 9197
_journal_paper_doi 10.1021/acsomega.9b00728
_journal_volume 4
_journal_year 2019
_chemical_formula_moiety 'C10 H8 Br F3 I O3 S, C F3 O3 S'
_chemical_formula_sum 'C11 H8 Br F6 I O6 S2'
_chemical_formula_weight 621.10
_chemical_name_common Novak
_space_group_crystal_system triclinic
_space_group_IT_number 2
_space_group_name_Hall '-P 1'
_space_group_name_H-M_alt 'P -1'
_symmetry_space_group_name_Hall '-P 1'
_symmetry_space_group_name_H-M 'P -1'
_atom_sites_solution_hydrogens geom
_atom_sites_solution_primary direct
_atom_sites_solution_secondary difmap
_cell_angle_alpha 72.6250(10)
_cell_angle_beta 85.102(2)
_cell_angle_gamma 89.061(2)
_cell_formula_units_Z 2
_cell_length_a 8.0462(4)
_cell_length_b 10.4191(5)
_cell_length_c 11.8606(5)
_cell_measurement_reflns_used 1462
_cell_measurement_temperature 298.00(10)
_cell_measurement_theta_max 27.4705
_cell_measurement_theta_min 1.8809
_cell_volume 945.44(8)
_computing_cell_refinement 'APEX3 v2017.3-0 (Bruker AXS)'
_computing_data_collection 'Bruker Instrument Service vV6.2.6'
_computing_data_reduction 'SAINT V8.38A (Bruker AXS Inc., 2017)'
_computing_molecular_graphics Mercury
_computing_publication_material 'WinGX, PublCIF'
_computing_structure_refinement 'SHELXL-2016/6 (Sheldrick, 2016)'
_computing_structure_solution 'SHELXT 2014/5 (Sheldrick, 2014)'
_diffrn_ambient_temperature 298.00(10)
_diffrn_detector_area_resol_mean 7.3910
_diffrn_measured_fraction_theta_full 0.998
_diffrn_measured_fraction_theta_max 0.998
_diffrn_measurement_device_type 'Bruker D8 VENTURE'
_diffrn_measurement_method '\w and \p scan'
_diffrn_radiation_monochromator 'multilayer mirror'
_diffrn_radiation_type ' Mo K\a'
_diffrn_radiation_wavelength 0.71073
_diffrn_reflns_av_R_equivalents 0.0549
_diffrn_reflns_av_unetI/netI 0.0358
_diffrn_reflns_limit_h_max 10
_diffrn_reflns_limit_h_min -10
_diffrn_reflns_limit_k_max 13
_diffrn_reflns_limit_k_min -13
_diffrn_reflns_limit_l_max 14
_diffrn_reflns_limit_l_min -14
_diffrn_reflns_number 28486
_diffrn_reflns_theta_full 26.37
_diffrn_reflns_theta_max 26.37
_diffrn_reflns_theta_min 2.54
_diffrn_source 'microfocus sealed tube'
_diffrn_source_type 'INCOATEC I\mS 3.0'
_exptl_absorpt_coefficient_mu 4.110
_exptl_absorpt_correction_T_max 0.745
_exptl_absorpt_correction_T_min 0.487
_exptl_absorpt_correction_type numerical
_exptl_absorpt_process_details
;
SADABS-2016/2 - Bruker AXS area detector scaling and absorption correction
;
_exptl_crystal_colour colourless
_exptl_crystal_density_diffrn 2.182
_exptl_crystal_density_method 'not measured'
_exptl_crystal_description prism
_exptl_crystal_F_000 592
_exptl_crystal_size_max 0.325
_exptl_crystal_size_mid 0.154
_exptl_crystal_size_min 0.106
_refine_diff_density_max 0.930
_refine_diff_density_min -0.886
_refine_ls_extinction_coef 0.0040(8)
_refine_ls_extinction_method 'SHELXL-2016/6 (Sheldrick 2016)'
_refine_ls_goodness_of_fit_ref 0.997
_refine_ls_hydrogen_treatment constr
_refine_ls_matrix_type full
_refine_ls_number_parameters 245
_refine_ls_number_reflns 3854
_refine_ls_number_restraints 0
_refine_ls_restrained_S_all 0.997
_refine_ls_R_factor_all 0.0305
_refine_ls_R_factor_gt 0.0265
_refine_ls_shift/su_max 0.000
_refine_ls_shift/su_mean 0.000
_refine_ls_structure_factor_coef Fsqd
_refine_ls_weighting_details 'w=1/[\s^2^(Fo^2^)+(0.0360P)^2^+0.9007P] where P=(Fo^2^+2Fc^2^)/3'
_refine_ls_weighting_scheme calc
_refine_ls_wR_factor_gt 0.0678
_refine_ls_wR_factor_ref 0.0708
_reflns_number_gt 3506
_reflns_number_total 3854
_reflns_threshold_expression 'I > 2\s(I)'
_cod_data_source_file ao9b00728_si_002.cif
_cod_data_source_block 7l
_cod_database_code 4515022
_publcif_datablock.id {15708219-21d2-4832-93c3-dcbcdb9017b7}

loop_
_space_group_symop_operation_xyz
'x, y, z'
'-x, -y, -z'

loop_
_atom_site_type_symbol
_atom_site_label
_atom_site_fract_x
_atom_site_fract_y
_atom_site_fract_z
_atom_site_U_iso_or_equiv
_atom_site_adp_type
_atom_site_calc_flag
_atom_site_refinement_flags_adp
_atom_site_refinement_flags_posn
_atom_site_occupancy
C C1 0.5602(4) 0.2443(3) 0.5315(3) 0.0363(6) Uani d . . 1
H H1 0.46302 0.229174 0.582145 0.044 Uiso calc U R 1
C C2 0.5648(3) 0.2088(3) 0.4342(3) 0.0337(6) Uani d . . 1
C C3 0.7047(4) 0.2162(3) 0.3428(3) 0.0460(7) Uani d . . 1
H H3A 0.80731 0.235993 0.372019 0.055 Uiso calc U R 1
H H3B 0.685273 0.289055 0.272226 0.055 Uiso calc U R 1
C C10 0.2933(6) 0.3137(6) 0.2224(4) 0.0781(13) Uani d . . 1
C C11 0.7570(4) 0.1995(3) 0.7484(3) 0.0373(6) Uani d . . 1
C C12 0.8576(5) 0.0888(3) 0.7690(3) 0.0505(8) Uani d . . 1
H H12 0.925873 0.071353 0.708092 0.061 Uiso calc U R 1
C C13 0.8536(6) 0.0046(4) 0.8834(4) 0.0648(10) Uani d . . 1
H H13 0.920503 -0.071269 0.900486 0.078 Uiso calc U R 1
C C14 0.7533(6) 0.0308(4) 0.9716(4) 0.0676(11) Uani d . . 1
H H14 0.752314 -0.02714 1.048377 0.081 Uiso calc U R 1
C C15 0.6543(6) 0.1408(5) 0.9488(3) 0.0725(12) Uani d . . 1
H H15 0.585517 0.157035 1.010101 0.087 Uiso calc U R 1
C C16 0.6547(5) 0.2293(4) 0.8349(3) 0.0564(9) Uani d . . 1
H H16 0.588342 0.305482 0.818329 0.068 Uiso calc U R 1
C C20 0.8366(4) 0.6096(4) 0.1355(3) 0.0472(8) Uani d . . 1
O O11 0.4176(3) 0.1527(2) 0.40958(19) 0.0421(5) Uani d . . 1
O O12 0.2379(4) 0.3374(4) 0.4352(3) 0.0811(10) Uani d . . 1
O O13 0.1277(4) 0.1377(4) 0.3946(3) 0.0945(11) Uani d . . 1
O O21 0.9642(3) 0.5703(3) 0.3348(2) 0.0551(6) Uani d . . 1
O O22 0.6719(3) 0.5250(3) 0.3397(2) 0.0536(6) Uani d . . 1
O O23 0.7713(4) 0.7551(2) 0.2738(2) 0.0610(7) Uani d . . 1
F F11 0.3549(4) 0.2268(4) 0.1711(2) 0.1066(11) Uani d . . 1
F F12 0.1599(5) 0.3603(6) 0.1788(3) 0.156(2) Uani d . . 1
F F13 0.4060(6) 0.4085(4) 0.2030(3) 0.1362(15) Uani d . . 1
F F21 0.7034(3) 0.6552(3) 0.0787(2) 0.0908(9) Uani d . . 1
F F22 0.8602(4) 0.4860(2) 0.1312(2) 0.0751(7) Uani d . . 1
F F23 0.9648(3) 0.6822(3) 0.0764(2) 0.0839(8) Uani d . . 1
S S1 0.25291(11) 0.23477(11) 0.38153(9) 0.0552(2) Uani d . . 1
S S2 0.80804(9) 0.61668(7) 0.28786(6) 0.03668(17) Uani d . . 1
Br Br1 0.72972(5) 0.05007(4) 0.30204(4) 0.05738(12) Uani d . . 1
I I1 0.76469(2) 0.33383(2) 0.57594(2) 0.03906(10) Uani d . . 1

loop_
_atom_site_aniso_label
_atom_site_aniso_U_11
_atom_site_aniso_U_22
_atom_site_aniso_U_33
_atom_site_aniso_U_12
_atom_site_aniso_U_13
_atom_site_aniso_U_23
C1 0.0292(14) 0.0415(15) 0.0398(15) -0.0045(12) -0.0045(12) -0.0139(12)
C2 0.0290(13) 0.0330(14) 0.0402(15) -0.0013(11) -0.0066(11) -0.0116(11)
C3 0.0433(17) 0.0476(18) 0.0519(18) -0.0081(14) 0.0032(14) -0.0237(15)
C10 0.076(3) 0.105(4) 0.061(3) 0.026(3) -0.026(2) -0.032(3)
C11 0.0334(15) 0.0407(15) 0.0367(14) -0.0031(12) -0.0075(12) -0.0084(12)
C12 0.052(2) 0.0479(18) 0.0506(19) 0.0080(15) -0.0063(15) -0.0136(15)
C13 0.073(3) 0.049(2) 0.066(2) 0.0068(19) -0.019(2) -0.0029(18)
C14 0.076(3) 0.068(3) 0.047(2) -0.014(2) -0.014(2) 0.0033(18)
C15 0.074(3) 0.092(3) 0.046(2) 0.000(2) 0.011(2) -0.016(2)
C16 0.052(2) 0.065(2) 0.0491(19) 0.0128(17) -0.0002(16) -0.0144(17)
C20 0.0472(18) 0.0539(19) 0.0369(16) 0.0061(15) -0.0033(14) -0.0083(14)
O11 0.0346(11) 0.0464(12) 0.0514(12) -0.0041(9) -0.0070(9) -0.0227(10)
O12 0.0711(19) 0.111(3) 0.091(2) 0.0480(18) -0.0380(16) -0.069(2)
O13 0.0399(15) 0.145(3) 0.112(3) -0.0214(18) -0.0121(16) -0.056(2)
O21 0.0475(14) 0.0670(16) 0.0536(14) 0.0022(12) -0.0199(11) -0.0178(12)
O22 0.0513(14) 0.0605(15) 0.0454(13) -0.0190(12) 0.0024(11) -0.0112(11)
O23 0.0765(18) 0.0408(13) 0.0652(16) 0.0051(12) 0.0039(14) -0.0182(12)
F11 0.121(3) 0.150(3) 0.0640(16) 0.038(2) -0.0158(16) -0.0543(18)
F12 0.126(3) 0.259(5) 0.090(2) 0.108(3) -0.066(2) -0.051(3)
F13 0.181(4) 0.109(3) 0.094(2) -0.027(3) -0.028(3) 0.012(2)
F21 0.0813(18) 0.147(3) 0.0493(13) 0.0418(18) -0.0303(12) -0.0318(15)
F22 0.1025(19) 0.0662(15) 0.0644(14) 0.0062(13) 0.0025(13) -0.0341(12)
F23 0.0879(18) 0.0972(19) 0.0555(13) -0.0237(15) 0.0252(13) -0.0130(13)
S1 0.0352(4) 0.0859(7) 0.0586(5) 0.0090(4) -0.0146(4) -0.0407(5)
S2 0.0389(4) 0.0373(4) 0.0333(3) -0.0026(3) -0.0044(3) -0.0092(3)
Br1 0.0581(2) 0.0581(2) 0.0637(2) 0.00725(17) 0.00365(18) -0.03275(18)
I1 0.03985(13) 0.04178(13) 0.03611(12) -0.00694(8) -0.00985(8) -0.01027(8)

loop_
_atom_type_symbol
_atom_type_description
_atom_type_scat_dispersion_real
_atom_type_scat_dispersion_imag
_atom_type_scat_source
C C 0.0033 0.0016 'International Tables Vol C Tables 4.2.6.8 and 6.1.1.4'
H H 0.0000 0.0000 'International Tables Vol C Tables 4.2.6.8 and 6.1.1.4'
O O 0.0106 0.0060 'International Tables Vol C Tables 4.2.6.8 and 6.1.1.4'
F F 0.0171 0.0103 'International Tables Vol C Tables 4.2.6.8 and 6.1.1.4'
S S 0.1246 0.1234 'International Tables Vol C Tables 4.2.6.8 and 6.1.1.4'
Br Br -0.2901 2.4595 'International Tables Vol C Tables 4.2.6.8 and 6.1.1.4'
I I -0.4742 1.8119 'International Tables Vol C Tables 4.2.6.8 and 6.1.1.4'

loop_
_geom_angle_atom_site_label_1
_geom_angle_atom_site_label_2
_geom_angle_atom_site_label_3
_geom_angle
C2 C1 I1 121.9(2)
C2 C1 H1 119.1
I1 C1 H1 119.1
C1 C2 O11 117.8(3)
C1 C2 C3 129.6(3)
O11 C2 C3 112.7(2)
C2 C3 Br1 111.9(2)
C2 C3 H3A 109.2
Br1 C3 H3A 109.2
C2 C3 H3B 109.2
Br1 C3 H3B 109.2
H3A C3 H3B 107.9
F12 C10 F11 109.7(4)
F12 C10 F13 111.0(6)
F11 C10 F13 106.5(5)
F12 C10 S1 109.7(4)
F11 C10 S1 110.4(4)
F13 C10 S1 109.4(3)
C16 C11 C12 123.4(3)
C16 C11 I1 118.0(2)
C12 C11 I1 118.6(2)
C11 C12 C13 117.4(3)
C11 C12 H12 121.3
C13 C12 H12 121.3
C14 C13 C12 120.8(4)
C14 C13 H13 119.6
C12 C13 H13 119.6
C13 C14 C15 120.7(4)
C13 C14 H14 119.7
C15 C14 H14 119.7
C14 C15 C16 120.7(4)
C14 C15 H15 119.7
C16 C15 H15 119.7
C11 C16 C15 117.0(4)
C11 C16 H16 121.5
C15 C16 H16 121.5
F23 C20 F22 107.6(3)
F23 C20 F21 107.8(3)
F22 C20 F21 107.2(3)
F23 C20 S2 111.7(3)
F22 C20 S2 111.8(2)
F21 C20 S2 110.6(2)
C2 O11 S1 123.00(19)
O12 S1 O13 123.2(2)
O12 S1 O11 112.08(15)
O13 S1 O11 105.18(19)
O12 S1 C10 107.5(2)
O13 S1 C10 105.8(2)
O11 S1 C10 100.64(18)
O23 S2 O22 114.91(17)
O23 S2 O21 115.90(17)
O22 S2 O21 113.37(16)
O23 S2 C20 103.28(16)
O22 S2 C20 103.52(16)
O21 S2 C20 103.67(16)
C1 I1 C11 93.47(11)

loop_
_geom_bond_atom_site_label_1
_geom_bond_atom_site_label_2
_geom_bond_distance
C1 C2 1.310(4)
C1 I1 2.085(3)
C1 H1 0.93
C2 O11 1.419(3)
C2 C3 1.481(4)
C3 Br1 1.935(3)
C3 H3A 0.97
C3 H3B 0.97
C10 F12 1.258(5)
C10 F11 1.303(6)
C10 F13 1.307(7)
C10 S1 1.823(5)
C11 C16 1.366(5)
C11 C12 1.371(5)
C11 I1 2.102(3)
C12 C13 1.377(5)
C12 H12 0.93
C13 C14 1.356(6)
C13 H13 0.93
C14 C15 1.357(6)
C14 H14 0.93
C15 C16 1.390(5)
C15 H15 0.93
C16 H16 0.93
C20 F23 1.309(4)
C20 F22 1.314(4)
C20 F21 1.320(4)
C20 S2 1.826(3)
O11 S1 1.570(2)
O12 S1 1.398(3)
O13 S1 1.405(3)
O21 S2 1.436(2)
O22 S2 1.435(2)
O23 S2 1.430(3)

loop_
_geom_hbond_atom_site_label_D
_geom_hbond_atom_site_label_H
_geom_hbond_atom_site_label_A
_geom_hbond_site_symmetry_A
_geom_hbond_distance_DH
_geom_hbond_distance_HA
_geom_hbond_distance_DA
_geom_hbond_angle_DHA
C1 H1 O23 2_666 0.93 2.47 3.377(4) 164.6
C3 H3A I1 . 0.97 2.89 3.413(3) 115.2
C3 H3B F13 . 0.97 2.62 3.329(6) 129.7
C3 H3B F22 . 0.97 2.58 3.337(4) 135.4
C12 H12 Br1 2_756 0.93 3.04 3.732(4) 133.0
C16 H16 F21 2_666 0.93 2.64 3.305(4) 129.4

loop_
_geom_torsion_atom_site_label_1
_geom_torsion_atom_site_label_2
_geom_torsion_atom_site_label_3
_geom_torsion_atom_site_label_4
_geom_torsion
I1 C1 C2 O11 -177.93(19)
I1 C1 C2 C3 3.0(5)
C1 C2 C3 Br1 132.7(3)
O11 C2 C3 Br1 -46.4(3)
C16 C11 C12 C13 0.0(6)
I1 C11 C12 C13 178.2(3)
C11 C12 C13 C14 0.1(6)
C12 C13 C14 C15 0.1(7)
C13 C14 C15 C16 -0.5(7)
C12 C11 C16 C15 -0.4(6)
I1 C11 C16 C15 -178.6(3)
C14 C15 C16 C11 0.7(7)
C1 C2 O11 S1 65.9(3)
C3 C2 O11 S1 -114.9(3)
C2 O11 S1 O12 -28.1(3)
C2 O11 S1 O13 -164.3(3)
C2 O11 S1 C10 85.9(3)
F12 C10 S1 O12 -77.1(5)
F11 C10 S1 O12 161.9(4)
F13 C10 S1 O12 44.9(4)
F12 C10 S1 O13 56.2(5)
F11 C10 S1 O13 -64.8(4)
F13 C10 S1 O13 178.3(4)
F12 C10 S1 O11 165.5(4)
F11 C10 S1 O11 44.5(4)
F13 C10 S1 O11 -72.5(4)
F23 C20 S2 O23 63.9(3)
F22 C20 S2 O23 -175.5(3)
F21 C20 S2 O23 -56.1(3)
F23 C20 S2 O22 -176.0(3)
F22 C20 S2 O22 -55.4(3)
F21 C20 S2 O22 64.0(3)
F23 C20 S2 O21 -57.4(3)
F22 C20 S2 O21 63.2(3)
F21 C20 S2 O21 -177.4(3)
